data_4125835
loop_
_publ_author_name
'Kundu, Subrata'
'Kim, William Y.'
'Bertke, Jeffery A.'
'Warren, Timothy H.'

_publ_contact_author 'Timothy H. Warren'
_publ_section_title
;
 Copper(II) Activation of Nitrite: Nitrosation of Nucleophiles and
 Generation of NO by Thiols.
;
_journal_issue 3
_journal_name_full 'Journal of the American Chemical Society'
_journal_page_first 1045
_journal_page_last 1048
_journal_paper_doi 10.1021/jacs.6b11332
_journal_volume 139
_journal_year 2017
_chemical_formula_moiety 'C46 H37 Cl4 Cu F6 N2 S2'
_chemical_formula_sum 'C46 H37 Cl4 Cu F6 N2 S2'
_chemical_formula_weight 1001.23
_space_group_crystal_system monoclinic
_space_group_IT_number 15
_space_group_name_Hall '-C 2yc'
_space_group_name_H-M_alt 'C 1 2/c 1'
_symmetry_space_group_name_Hall '-C 2yc'
_symmetry_space_group_name_H-M 'C 1 2/c 1'
_atom_sites_solution_hydrogens geom
_audit_creation_method SHELXL-2014/7
_cell_angle_alpha 90
_cell_angle_beta 127.6080(10)
_cell_angle_gamma 90
_cell_formula_units_Z 8
_cell_length_a 30.9319(18)
_cell_length_b 18.2206(10)
_cell_length_c 19.2190(11)
_cell_measurement_reflns_used 9923
_cell_measurement_temperature 100(2)
_cell_measurement_theta_max 28.81
_cell_measurement_theta_min 2.26
_cell_volume 8581.0(9)
_computing_cell_refinement 'SAINT V8.34A (Bruker, 2005)'
_computing_data_collection 'APEX2 V2014.9-0 (Bruker, 2014)'
_computing_data_reduction
; 
SAINT V8.34A, XPREP v2014/2, SADABS V2014/4 (Bruker, 2014) 
;
_computing_molecular_graphics 'SHELXTL v2014-4 (Bruker, 2014)'
_computing_publication_material 'XCIF V2014-2 (Bruker, 2014)'
_computing_structure_refinement 'SHELX-2014-6 (Sheldrick, 2015)'
_computing_structure_solution 'SHELX-2014-4 (Sheldrick, 2015)'
_diffrn_ambient_temperature 100(2)
_diffrn_measured_fraction_theta_full 0.999
_diffrn_measured_fraction_theta_max 0.987
_diffrn_measurement_device 'Bruker Kappa/ApexII CCD'
_diffrn_measurement_method 'profile data from \f and \w scans'
_diffrn_radiation_monochromator 'multilayer mirrors'
_diffrn_radiation_source 'microfocus sealed tube'
_diffrn_radiation_type MoK\a
_diffrn_radiation_wavelength 0.71073
_diffrn_reflns_av_R_equivalents 0.0588
_diffrn_reflns_av_unetI/netI 0.0571
_diffrn_reflns_Laue_measured_fraction_full 0.999
_diffrn_reflns_Laue_measured_fraction_max 0.987
_diffrn_reflns_limit_h_max 42
_diffrn_reflns_limit_h_min -42
_diffrn_reflns_limit_k_max 24
_diffrn_reflns_limit_k_min -24
_diffrn_reflns_limit_l_max 26
_diffrn_reflns_limit_l_min -26
_diffrn_reflns_number 54530
_diffrn_reflns_point_group_measured_fraction_full 0.999
_diffrn_reflns_point_group_measured_fraction_max 0.987
_diffrn_reflns_theta_full 25.242
_diffrn_reflns_theta_max 29.122
_diffrn_reflns_theta_min 2.236
_exptl_absorpt_coefficient_mu 0.919
_exptl_absorpt_correction_T_max 0.7458
_exptl_absorpt_correction_T_min 0.6913
_exptl_absorpt_correction_type integration
_exptl_absorpt_process_details 'SADABS V2014/4 (Bruker, 2014)'
_exptl_crystal_colour yellow
_exptl_crystal_density_diffrn 1.550
_exptl_crystal_density_method 'not measured'
_exptl_crystal_description block
_exptl_crystal_F_000 4080
_exptl_crystal_size_max 0.29
_exptl_crystal_size_mid 0.18
_exptl_crystal_size_min 0.15
_refine_diff_density_max 1.015
_refine_diff_density_min -0.540
_refine_diff_density_rms 0.091
_refine_ls_extinction_method none
_refine_ls_goodness_of_fit_ref 1.047
_refine_ls_hydrogen_treatment constr
_refine_ls_matrix_type full
_refine_ls_number_parameters 607
_refine_ls_number_reflns 11393
_refine_ls_number_restraints 145
_refine_ls_restrained_S_all 1.051
_refine_ls_R_factor_all 0.0833
_refine_ls_R_factor_gt 0.0544
_refine_ls_shift/su_max 0.005
_refine_ls_shift/su_mean 0.000
_refine_ls_structure_factor_coef Fsqd
_refine_ls_weighting_details 'w=1/[\s^2^(Fo^2^)+(0.0515P)^2^+24.7308P] where P=(Fo^2^+2Fc^2^)/3'
_refine_ls_weighting_scheme calc
_refine_ls_wR_factor_gt 0.1160
_refine_ls_wR_factor_ref 0.1268
_reflns_Friedel_coverage 0.000
_reflns_number_gt 8526
_reflns_number_total 11393
_reflns_threshold_expression 'I > 2\s(I)'
_cod_data_source_file ja6b11332_si_008.cif
_cod_data_source_block tryc2c
_cod_original_cell_volume 8581.0(8)
_cod_database_code 4125835
_shelx_shelxl_version_number 2014/7
_shelx_space_group_comment
;
The symmetry employed for this shelxl refinement is uniquely defined
by the following loop, which should always be used as a source of
symmetry information in preference to the above space-group names.
They are only intended as comments.
;

loop_
_space_group_symop_operation_xyz
'x, y, z'
'-x, y, -z+1/2'
'x+1/2, y+1/2, z'
'-x+1/2, y+1/2, -z+1/2'
'-x, -y, -z'
'x, -y, z-1/2'
'-x+1/2, -y+1/2, -z'
'x+1/2, -y+1/2, z-1/2'

loop_
_atom_site_label
_atom_site_type_symbol
_atom_site_fract_x
_atom_site_fract_y
_atom_site_fract_z
_atom_site_U_iso_or_equiv
_atom_site_adp_type
_atom_site_occupancy
_atom_site_site_symmetry_order
_atom_site_calc_flag
_atom_site_refinement_flags_posn
_atom_site_refinement_flags_adp
_atom_site_refinement_flags_occupancy
_atom_site_disorder_assembly
_atom_site_disorder_group
Cu1 Cu 0.17917(2) 0.52010(2) 0.74011(2) 0.01764(9) Uani 1 1 d . . . . .
Cl1 Cl 0.20728(3) 0.32677(4) 0.81275(5) 0.03395(19) Uani 1 1 d . . . . .
Cl2 Cl 0.04761(3) 0.45107(4) 0.50331(5) 0.03395(18) Uani 1 1 d . . . . .
Cl3 Cl 0.07606(3) 0.66493(4) 0.59269(5) 0.03185(17) Uani 1 1 d . . . . .
Cl4 Cl 0.24283(3) 0.65738(4) 0.94082(5) 0.02954(17) Uani 1 1 d . . . . .
S1 S 0.25225(3) 0.50367(4) 0.74642(4) 0.01855(14) Uani 1 1 d . . . . .
S2 S 0.30491(3) 0.57021(4) 0.85293(4) 0.02015(15) Uani 1 1 d . . . . .
F1 F 0.0088(4) 0.3978(6) 0.6926(9) 0.051(3) Uani 0.346(3) 1 d D U P A 1
F2 F 0.0236(6) 0.3561(7) 0.6081(5) 0.037(3) Uani 0.346(3) 1 d D U P A 1
F3 F 0.0808(8) 0.3258(6) 0.7408(9) 0.065(5) Uani 0.346(3) 1 d D U P A 1
F1B F -0.0039(2) 0.4032(4) 0.6404(7) 0.048(2) Uani 0.331(3) 1 d D U P A 2
F2B F 0.0471(5) 0.3256(4) 0.6435(8) 0.051(2) Uani 0.331(3) 1 d D U P A 2
F3B F 0.0584(3) 0.3510(5) 0.7605(4) 0.0412(18) Uani 0.331(3) 1 d D U P A 2
F1C F 0.0127(7) 0.3786(9) 0.6026(4) 0.053(4) Uani 0.324(3) 1 d D U P A 3
F2C F 0.0760(7) 0.3174(6) 0.7177(11) 0.046(3) Uani 0.324(3) 1 d D U P A 3
F3C F 0.0282(5) 0.3843(7) 0.7318(7) 0.047(3) Uani 0.324(3) 1 d D U P A 3
F4 F 0.05338(8) 0.60300(11) 0.82007(13) 0.0356(4) Uani 1 1 d . . . . .
F5 F 0.04973(9) 0.67963(11) 0.73186(14) 0.0447(5) Uani 1 1 d . . . . .
F6 F 0.12215(8) 0.67199(11) 0.86662(14) 0.0408(5) Uani 1 1 d . . . . .
N1 N 0.12490(9) 0.44119(13) 0.70050(15) 0.0209(5) Uani 1 1 d . . . . .
N2 N 0.14594(9) 0.59345(12) 0.76721(15) 0.0197(5) Uani 1 1 d . . . . .
C1 C 0.08768(12) 0.44601(17) 0.71268(19) 0.0251(6) Uani 1 1 d . . . . .
C2 C 0.08029(12) 0.50645(17) 0.74938(18) 0.0240(6) Uani 1 1 d . . . . .
H2 H 0.0553 0.5000 0.7622 0.029 Uiso 1 1 calc R U . . .
C3 C 0.10527(11) 0.57464(16) 0.76927(17) 0.0210(6) Uani 1 1 d . . . . .
C4 C 0.04900(12) 0.38136(17) 0.68925(19) 0.0345(7) Uani 1 1 d D . . . .
C5 C 0.08255(13) 0.63245(18) 0.7968(2) 0.0292(7) Uani 1 1 d . . . . .
C6 C 0.12762(11) 0.38318(15) 0.65452(18) 0.0204(6) Uani 1 1 d . . . . .
C7 C 0.16652(12) 0.32825(15) 0.69874(18) 0.0236(6) Uani 1 1 d . . . . .
C8 C 0.17410(13) 0.27533(16) 0.6560(2) 0.0287(7) Uani 1 1 d . . . . .
H8 H 0.2012 0.2386 0.6884 0.034 Uiso 1 1 calc R U . . .
C9 C 0.14171(14) 0.27627(16) 0.5652(2) 0.0306(7) Uani 1 1 d . . . . .
H9 H 0.1466 0.2402 0.5349 0.037 Uiso 1 1 calc R U . . .
C10 C 0.10214(13) 0.32989(16) 0.51858(19) 0.0293(7) Uani 1 1 d . . . . .
H10 H 0.0794 0.3302 0.4562 0.035 Uiso 1 1 calc R U . . .
C11 C 0.09580(12) 0.38272(15) 0.56293(18) 0.0233(6) Uani 1 1 d . . . . .
C12 C 0.15898(12) 0.66793(15) 0.76730(18) 0.0216(6) Uani 1 1 d . . . . .
C13 C 0.12959(12) 0.70746(16) 0.68798(19) 0.0245(6) Uani 1 1 d . . . . .
C14 C 0.14249(15) 0.77904(17) 0.6836(2) 0.0336(7) Uani 1 1 d . . . . .
H14 H 0.1220 0.8046 0.6292 0.040 Uiso 1 1 calc R U . . .
C15 C 0.18553(15) 0.81303(18) 0.7593(2) 0.0373(8) Uani 1 1 d . . . . .
H15 H 0.1945 0.8624 0.7569 0.045 Uiso 1 1 calc R U . . .
C16 C 0.21558(14) 0.77606(16) 0.8380(2) 0.0318(7) Uani 1 1 d . . . . .
H16 H 0.2448 0.7999 0.8900 0.038 Uiso 1 1 calc R U . . .
C17 C 0.20286(12) 0.70341(16) 0.84097(19) 0.0247(6) Uani 1 1 d . . . . .
C18 C 0.23441(11) 0.54774(15) 0.64404(17) 0.0189(5) Uani 1 1 d . . . . .
C19 C 0.27261(12) 0.51948(17) 0.62456(19) 0.0256(6) Uani 1 1 d . . . . .
H19A H 0.2713 0.4652 0.6215 0.031 Uiso 1 1 calc R U . . .
H19B H 0.3106 0.5346 0.6720 0.031 Uiso 1 1 calc R U . . .
C20 C 0.17619(12) 0.52095(16) 0.57152(18) 0.0240(6) Uani 1 1 d . . . . .
H20A H 0.1511 0.5374 0.5842 0.029 Uiso 1 1 calc R U . . .
H20B H 0.1754 0.4667 0.5692 0.029 Uiso 1 1 calc R U . . .
C21 C 0.23525(13) 0.63063(15) 0.64903(18) 0.0256(6) Uani 1 1 d . . . . .
H21A H 0.2726 0.6479 0.6966 0.031 Uiso 1 1 calc R U . . .
H21B H 0.2104 0.6476 0.6619 0.031 Uiso 1 1 calc R U . . .
C22 C 0.25434(13) 0.55157(19) 0.5364(2) 0.0302(7) Uani 1 1 d . . . . .
H22 H 0.2795 0.5345 0.5235 0.036 Uiso 1 1 calc R U . . .
C23 C 0.19607(13) 0.52630(18) 0.4634(2) 0.0311(7) Uani 1 1 d . . . . .
H23A H 0.1843 0.5464 0.4063 0.037 Uiso 1 1 calc R U . . .
H23B H 0.1949 0.4721 0.4594 0.037 Uiso 1 1 calc R U . . .
C24 C 0.15764(13) 0.55265(17) 0.48261(19) 0.0284(7) Uani 1 1 d . . . . .
H24 H 0.1196 0.5359 0.4349 0.034 Uiso 1 1 calc R U . . .
C25 C 0.15898(14) 0.63650(18) 0.4880(2) 0.0338(7) Uani 1 1 d . . . . .
H25A H 0.1465 0.6577 0.4311 0.041 Uiso 1 1 calc R U . . .
H25B H 0.1340 0.6536 0.5006 0.041 Uiso 1 1 calc R U . . .
C26 C 0.21671(14) 0.66190(17) 0.5601(2) 0.0329(7) Uani 1 1 d . . . . .
H26 H 0.2174 0.7167 0.5629 0.040 Uiso 1 1 calc R U . . .
C27 C 0.25547(14) 0.63592(19) 0.5418(2) 0.0346(8) Uani 1 1 d . . . . .
H27A H 0.2930 0.6528 0.5892 0.041 Uiso 1 1 calc R U . . .
H27B H 0.2445 0.6571 0.4857 0.041 Uiso 1 1 calc R U . . .
C28 C 0.37654(11) 0.53455(15) 0.91350(18) 0.0199(6) Uani 1 1 d . . . . .
C29 C 0.38489(12) 0.45897(15) 0.95558(18) 0.0216(6) Uani 1 1 d . . . . .
C30 C 0.43859(12) 0.43268(16) 1.0128(2) 0.0278(6) Uani 1 1 d . . . . .
H30 H 0.4674 0.4602 1.0209 0.033 Uiso 1 1 calc R U . . .
C31 C 0.45021(13) 0.36737(17) 1.0577(2) 0.0318(7) Uani 1 1 d . . . . .
H31 H 0.4867 0.3500 1.0951 0.038 Uiso 1 1 calc R U . . .
C32 C 0.40903(13) 0.32716(16) 1.0484(2) 0.0307(7) Uani 1 1 d . . . . .
H32 H 0.4170 0.2824 1.0795 0.037 Uiso 1 1 calc R U . . .
C33 C 0.35615(13) 0.35331(17) 0.9930(2) 0.0303(7) Uani 1 1 d . . . . .
H33 H 0.3276 0.3263 0.9864 0.036 Uiso 1 1 calc R U . . .
C34 C 0.34417(12) 0.41828(16) 0.94709(19) 0.0251(6) Uani 1 1 d . . . . .
H34 H 0.3075 0.4351 0.9093 0.030 Uiso 1 1 calc R U . . .
C35 C 0.39273(11) 0.53940(16) 0.85289(18) 0.0223(6) Uani 1 1 d . . . . .
C36 C 0.40936(12) 0.47857(17) 0.8309(2) 0.0276(6) Uani 1 1 d . . . . .
H36 H 0.4109 0.4318 0.8541 0.033 Uiso 1 1 calc R U . . .
C37 C 0.42376(13) 0.4854(2) 0.7752(2) 0.0343(7) Uani 1 1 d . . . . .
H37 H 0.4354 0.4433 0.7616 0.041 Uiso 1 1 calc R U . . .
C38 C 0.42135(13) 0.5521(2) 0.7398(2) 0.0366(8) Uani 1 1 d . . . . .
H38 H 0.4309 0.5562 0.7015 0.044 Uiso 1 1 calc R U . . .
C39 C 0.40473(13) 0.61330(19) 0.7608(2) 0.0325(7) Uani 1 1 d . . . . .
H39 H 0.4031 0.6598 0.7370 0.039 Uiso 1 1 calc R U . . .
C40 C 0.39049(12) 0.60693(17) 0.8159(2) 0.0266(6) Uani 1 1 d . . . . .
H40 H 0.3789 0.6493 0.8292 0.032 Uiso 1 1 calc R U . . .
C41 C 0.40740(12) 0.58975(15) 0.99025(18) 0.0225(6) Uani 1 1 d . . . . .
C42 C 0.45303(12) 0.62831(16) 1.0122(2) 0.0275(6) Uani 1 1 d . . . . .
H42 H 0.4655 0.6221 0.9781 0.033 Uiso 1 1 calc R U . . .
C43 C 0.48052(13) 0.67570(17) 1.0835(2) 0.0339(8) Uani 1 1 d . . . . .
H43 H 0.5120 0.7010 1.0985 0.041 Uiso 1 1 calc R U . . .
C44 C 0.46235(14) 0.68611(17) 1.1326(2) 0.0367(8) Uani 1 1 d . . . . .
H44 H 0.4805 0.7200 1.1800 0.044 Uiso 1 1 calc R U . . .
C45 C 0.41781(15) 0.64760(17) 1.1134(2) 0.0345(8) Uani 1 1 d . . . . .
H45 H 0.4056 0.6545 1.1478 0.041 Uiso 1 1 calc R U . . .
C46 C 0.39090(13) 0.59861(16) 1.04324(19) 0.0285(7) Uani 1 1 d . . . . .
H46 H 0.3610 0.5709 1.0312 0.034 Uiso 1 1 calc R U . . .

loop_
_atom_site_aniso_label
_atom_site_aniso_U_11
_atom_site_aniso_U_22
_atom_site_aniso_U_33
_atom_site_aniso_U_23
_atom_site_aniso_U_13
_atom_site_aniso_U_12
Cu1 0.01735(17) 0.01720(16) 0.01889(17) -0.00092(12) 0.01133(14) 0.00030(13)
Cl1 0.0407(4) 0.0279(4) 0.0179(3) 0.0029(3) 0.0100(3) 0.0037(3)
Cl2 0.0242(4) 0.0347(4) 0.0253(4) 0.0054(3) 0.0061(3) 0.0031(3)
Cl3 0.0325(4) 0.0323(4) 0.0217(3) 0.0024(3) 0.0119(3) 0.0014(3)
Cl4 0.0303(4) 0.0311(4) 0.0226(3) -0.0014(3) 0.0138(3) 0.0034(3)
S1 0.0178(3) 0.0168(3) 0.0190(3) -0.0024(2) 0.0102(3) -0.0002(2)
S2 0.0200(3) 0.0193(3) 0.0180(3) -0.0034(2) 0.0100(3) 0.0015(3)
F1 0.038(5) 0.069(6) 0.066(6) -0.014(6) 0.041(5) -0.025(5)
F2 0.028(6) 0.039(6) 0.033(4) -0.003(3) 0.013(3) -0.017(4)
F3 0.062(6) 0.048(6) 0.037(6) 0.008(4) 0.006(5) -0.032(5)
F1B 0.019(3) 0.046(4) 0.040(4) 0.013(4) -0.003(3) -0.015(3)
F2B 0.061(5) 0.041(4) 0.078(6) -0.030(4) 0.055(5) -0.033(4)
F3B 0.026(4) 0.048(4) 0.038(4) 0.015(3) 0.013(3) -0.014(3)
F1C 0.038(7) 0.062(8) 0.030(4) -0.004(4) 0.007(4) -0.024(6)
F2C 0.039(5) 0.027(4) 0.063(8) 0.001(5) 0.027(5) -0.015(4)
F3C 0.046(6) 0.058(6) 0.051(6) -0.009(5) 0.037(5) -0.025(5)
F4 0.0346(10) 0.0450(11) 0.0406(11) 0.0001(9) 0.0299(9) 0.0045(9)
F5 0.0510(13) 0.0398(11) 0.0566(13) 0.0209(10) 0.0396(12) 0.0275(10)
F6 0.0461(12) 0.0404(11) 0.0530(13) -0.0152(9) 0.0390(11) -0.0034(9)
N1 0.0195(12) 0.0220(12) 0.0207(12) -0.0012(9) 0.0121(10) -0.0030(9)
N2 0.0216(12) 0.0187(11) 0.0198(11) 0.0016(9) 0.0132(10) 0.0042(9)
C1 0.0219(14) 0.0297(15) 0.0204(14) 0.0045(12) 0.0112(12) -0.0030(12)
C2 0.0183(14) 0.0323(16) 0.0207(14) 0.0052(12) 0.0116(12) 0.0018(12)
C3 0.0212(14) 0.0277(14) 0.0153(13) 0.0063(11) 0.0118(11) 0.0091(11)
C4 0.0381(19) 0.0344(18) 0.0389(19) -0.0070(15) 0.0275(17) -0.0134(15)
C5 0.0294(16) 0.0323(16) 0.0318(16) 0.0054(13) 0.0217(14) 0.0079(13)
C6 0.0214(14) 0.0183(13) 0.0203(13) -0.0016(10) 0.0121(12) -0.0069(11)
C7 0.0265(15) 0.0210(14) 0.0166(13) -0.0012(10) 0.0097(12) -0.0070(11)
C8 0.0357(17) 0.0169(13) 0.0301(16) -0.0007(11) 0.0184(14) -0.0010(12)
C9 0.0441(19) 0.0200(14) 0.0290(16) -0.0054(12) 0.0230(15) -0.0050(13)
C10 0.0373(17) 0.0254(15) 0.0180(14) -0.0033(11) 0.0132(13) -0.0098(13)
C11 0.0215(14) 0.0195(13) 0.0206(14) 0.0035(11) 0.0086(12) -0.0042(11)
C12 0.0271(15) 0.0201(13) 0.0235(14) 0.0002(11) 0.0185(13) 0.0035(11)
C13 0.0261(15) 0.0215(14) 0.0261(15) 0.0001(11) 0.0160(13) 0.0028(12)
C14 0.045(2) 0.0246(15) 0.0338(17) 0.0085(13) 0.0251(16) 0.0038(14)
C15 0.049(2) 0.0213(15) 0.043(2) 0.0008(14) 0.0290(18) -0.0051(14)
C16 0.0364(18) 0.0215(15) 0.0355(18) -0.0097(13) 0.0209(15) -0.0075(13)
C17 0.0279(15) 0.0227(14) 0.0255(15) 0.0026(11) 0.0173(13) 0.0038(12)
C18 0.0192(13) 0.0208(13) 0.0136(12) -0.0021(10) 0.0084(11) -0.0023(11)
C19 0.0225(14) 0.0278(15) 0.0258(15) -0.0052(12) 0.0145(13) -0.0009(12)
C20 0.0216(14) 0.0257(14) 0.0192(13) -0.0036(11) 0.0096(12) -0.0032(12)
C21 0.0341(16) 0.0190(13) 0.0188(13) -0.0015(11) 0.0137(13) 0.0000(12)
C22 0.0288(16) 0.0432(18) 0.0226(15) -0.0041(13) 0.0178(14) -0.0031(14)
C23 0.0359(18) 0.0334(17) 0.0224(15) -0.0084(13) 0.0170(14) -0.0059(14)
C24 0.0242(15) 0.0333(16) 0.0193(14) -0.0057(12) 0.0090(12) -0.0049(13)
C25 0.0359(18) 0.0358(17) 0.0229(15) 0.0036(13) 0.0145(14) 0.0084(14)
C26 0.0436(19) 0.0215(15) 0.0237(15) 0.0004(12) 0.0154(15) -0.0030(13)
C27 0.0372(18) 0.0433(19) 0.0193(15) -0.0019(13) 0.0153(14) -0.0136(15)
C28 0.0161(13) 0.0187(13) 0.0201(13) -0.0034(10) 0.0086(11) -0.0008(10)
C29 0.0221(14) 0.0187(13) 0.0200(13) -0.0062(10) 0.0109(12) -0.0024(11)
C30 0.0216(15) 0.0222(14) 0.0319(16) -0.0020(12) 0.0124(13) -0.0014(11)
C31 0.0241(16) 0.0262(15) 0.0317(17) 0.0010(13) 0.0101(14) 0.0030(12)
C32 0.0344(17) 0.0193(14) 0.0294(16) 0.0006(12) 0.0148(14) -0.0008(13)
C33 0.0283(16) 0.0295(16) 0.0311(16) -0.0003(13) 0.0170(14) -0.0058(13)
C34 0.0220(14) 0.0234(14) 0.0244(14) -0.0012(11) 0.0113(12) -0.0003(11)
C35 0.0139(13) 0.0270(14) 0.0200(14) -0.0061(11) 0.0072(11) -0.0039(11)
C36 0.0243(15) 0.0270(15) 0.0268(15) -0.0055(12) 0.0131(13) -0.0020(12)
C37 0.0292(17) 0.0429(19) 0.0319(17) -0.0107(14) 0.0192(15) -0.0008(14)
C38 0.0288(17) 0.053(2) 0.0309(17) -0.0017(15) 0.0196(15) -0.0036(15)
C39 0.0253(16) 0.0399(18) 0.0285(16) -0.0023(14) 0.0146(14) -0.0088(14)
C40 0.0212(14) 0.0274(15) 0.0268(15) -0.0040(12) 0.0124(13) -0.0025(12)
C41 0.0229(14) 0.0162(12) 0.0184(13) -0.0029(10) 0.0074(12) 0.0015(11)
C42 0.0244(15) 0.0243(15) 0.0256(15) -0.0031(12) 0.0110(13) -0.0012(12)
C43 0.0270(16) 0.0231(15) 0.0284(16) -0.0056(12) 0.0049(14) -0.0058(12)
C44 0.045(2) 0.0230(15) 0.0175(14) -0.0066(12) 0.0066(14) -0.0056(14)
C45 0.054(2) 0.0242(15) 0.0188(14) 0.0004(12) 0.0187(15) 0.0017(15)
C46 0.0351(17) 0.0215(14) 0.0209(14) -0.0001(11) 0.0130(13) -0.0011(12)

loop_
_atom_type_symbol
_atom_type_description
_atom_type_scat_dispersion_real
_atom_type_scat_dispersion_imag
_atom_type_scat_source
C C 0.0033 0.0016 'International Tables Vol C Tables 4.2.6.8 and 6.1.1.4'
H H 0.0000 0.0000 'International Tables Vol C Tables 4.2.6.8 and 6.1.1.4'
N N 0.0061 0.0033 'International Tables Vol C Tables 4.2.6.8 and 6.1.1.4'
F F 0.0171 0.0103 'International Tables Vol C Tables 4.2.6.8 and 6.1.1.4'
S S 0.1246 0.1234 'International Tables Vol C Tables 4.2.6.8 and 6.1.1.4'
Cl Cl 0.1484 0.1585 'International Tables Vol C Tables 4.2.6.8 and 6.1.1.4'
Cu Cu 0.3201 1.2651 'International Tables Vol C Tables 4.2.6.8 and 6.1.1.4'

loop_
_geom_angle_atom_site_label_1
_geom_angle_atom_site_label_2
_geom_angle_atom_site_label_3
_geom_angle
N2 Cu1 N1 98.03(10)
N2 Cu1 S1 140.39(7)
N1 Cu1 S1 121.53(7)
C18 S1 S2 109.85(9)
C18 S1 Cu1 104.42(9)
S2 S1 Cu1 97.87(3)
C28 S2 S1 109.28(9)
C1 N1 C6 123.8(2)
C1 N1 Cu1 121.0(2)
C6 N1 Cu1 115.11(17)
C3 N2 C12 121.5(2)
C3 N2 Cu1 119.80(19)
C12 N2 Cu1 117.61(18)
N1 C1 C2 125.1(3)
N1 C1 C4 120.5(3)
C2 C1 C4 114.4(3)
C3 C2 C1 127.5(3)
C3 C2 H2 116.3
C1 C2 H2 116.3
N2 C3 C2 127.0(3)
N2 C3 C5 118.5(3)
C2 C3 C5 114.6(3)
F3C C4 F1C 115.0(11)
F1 C4 F2 103.7(9)
F2B C4 F3B 104.9(7)
F1 C4 F3 115.1(13)
F2 C4 F3 104.3(9)
F3C C4 F2C 101.7(12)
F1C C4 F2C 108.6(10)
F2B C4 F1B 102.7(7)
F3B C4 F1B 104.4(6)
F3C C4 C1 112.1(6)
F1 C4 C1 113.6(5)
F2B C4 C1 119.7(4)
F1C C4 C1 107.9(9)
F2 C4 C1 114.0(7)
F3B C4 C1 111.9(4)
F3 C4 C1 105.9(10)
F2C C4 C1 111.5(9)
F1B C4 C1 111.9(4)
F5 C5 F4 106.7(2)
F5 C5 F6 107.3(3)
F4 C5 F6 105.6(2)
F5 C5 C3 111.7(2)
F4 C5 C3 112.6(3)
F6 C5 C3 112.5(2)
C7 C6 C11 116.6(3)
C7 C6 N1 121.1(2)
C11 C6 N1 121.8(3)
C8 C7 C6 122.7(3)
C8 C7 Cl1 119.0(2)
C6 C7 Cl1 118.3(2)
C7 C8 C9 119.2(3)
C7 C8 H8 120.4
C9 C8 H8 120.4
C8 C9 C10 119.9(3)
C8 C9 H9 120.1
C10 C9 H9 120.1
C11 C10 C9 119.8(3)
C11 C10 H10 120.1
C9 C10 H10 120.1
C10 C11 C6 121.8(3)
C10 C11 Cl2 118.9(2)
C6 C11 Cl2 119.3(2)
C17 C12 C13 116.8(3)
C17 C12 N2 123.3(3)
C13 C12 N2 119.6(3)
C14 C13 C12 122.0(3)
C14 C13 Cl3 118.9(2)
C12 C13 Cl3 119.1(2)
C15 C14 C13 119.2(3)
C15 C14 H14 120.4
C13 C14 H14 120.4
C16 C15 C14 120.6(3)
C16 C15 H15 119.7
C14 C15 H15 119.7
C15 C16 C17 119.5(3)
C15 C16 H16 120.2
C17 C16 H16 120.2
C12 C17 C16 121.8(3)
C12 C17 Cl4 119.8(2)
C16 C17 Cl4 118.4(2)
C21 C18 C19 111.4(2)
C21 C18 C20 109.9(2)
C19 C18 C20 108.9(2)
C21 C18 S1 112.31(18)
C19 C18 S1 109.69(19)
C20 C18 S1 104.37(18)
C18 C19 C22 108.8(2)
C18 C19 H19A 109.9
C22 C19 H19A 109.9
C18 C19 H19B 109.9
C22 C19 H19B 109.9
H19A C19 H19B 108.3
C18 C20 C24 108.9(2)
C18 C20 H20A 109.9
C24 C20 H20A 109.9
C18 C20 H20B 109.9
C24 C20 H20B 109.9
H20A C20 H20B 108.3
C18 C21 C26 108.6(2)
C18 C21 H21A 110.0
C26 C21 H21A 110.0
C18 C21 H21B 110.0
C26 C21 H21B 110.0
H21A C21 H21B 108.4
C23 C22 C19 109.4(3)
C23 C22 C27 109.1(3)
C19 C22 C27 109.2(2)
C23 C22 H22 109.7
C19 C22 H22 109.7
C27 C22 H22 109.7
C24 C23 C22 109.8(2)
C24 C23 H23A 109.7
C22 C23 H23A 109.7
C24 C23 H23B 109.7
C22 C23 H23B 109.7
H23A C23 H23B 108.2
C23 C24 C25 109.8(3)
C23 C24 C20 109.4(3)
C25 C24 C20 108.8(2)
C23 C24 H24 109.6
C25 C24 H24 109.6
C20 C24 H24 109.6
C26 C25 C24 109.5(3)
C26 C25 H25A 109.8
C24 C25 H25A 109.8
C26 C25 H25B 109.8
C24 C25 H25B 109.8
H25A C25 H25B 108.2
C27 C26 C25 110.4(3)
C27 C26 C21 109.3(3)
C25 C26 C21 109.5(3)
C27 C26 H26 109.2
C25 C26 H26 109.2
C21 C26 H26 109.2
C26 C27 C22 109.8(3)
C26 C27 H27A 109.7
C22 C27 H27A 109.7
C26 C27 H27B 109.7
C22 C27 H27B 109.7
H27A C27 H27B 108.2
C35 C28 C29 115.2(2)
C35 C28 C41 113.1(2)
C29 C28 C41 105.9(2)
C35 C28 S2 108.60(19)
C29 C28 S2 113.04(19)
C41 C28 S2 100.04(18)
C34 C29 C30 117.8(3)
C34 C29 C28 124.7(3)
C30 C29 C28 117.2(3)
C31 C30 C29 121.1(3)
C31 C30 H30 119.5
C29 C30 H30 119.5
C30 C31 C32 120.5(3)
C30 C31 H31 119.8
C32 C31 H31 119.8
C33 C32 C31 118.7(3)
C33 C32 H32 120.6
C31 C32 H32 120.6
C32 C33 C34 121.1(3)
C32 C33 H33 119.5
C34 C33 H33 119.5
C29 C34 C33 120.9(3)
C29 C34 H34 119.6
C33 C34 H34 119.6
C36 C35 C40 117.3(3)
C36 C35 C28 122.7(3)
C40 C35 C28 120.0(3)
C35 C36 C37 120.8(3)
C35 C36 H36 119.6
C37 C36 H36 119.6
C38 C37 C36 120.9(3)
C38 C37 H37 119.5
C36 C37 H37 119.5
C37 C38 C39 119.1(3)
C37 C38 H38 120.5
C39 C38 H38 120.5
C40 C39 C38 120.3(3)
C40 C39 H39 119.9
C38 C39 H39 119.9
C39 C40 C35 121.6(3)
C39 C40 H40 119.2
C35 C40 H40 119.2
C42 C41 C46 118.3(3)
C42 C41 C28 122.7(3)
C46 C41 C28 118.9(3)
C43 C42 C41 120.7(3)
C43 C42 H42 119.6
C41 C42 H42 119.6
C44 C43 C42 120.2(3)
C44 C43 H43 119.9
C42 C43 H43 119.9
C43 C44 C45 120.4(3)
C43 C44 H44 119.8
C45 C44 H44 119.8
C44 C45 C46 119.6(3)
C44 C45 H45 120.2
C46 C45 H45 120.2
C45 C46 C41 120.7(3)
C45 C46 H46 119.7
C41 C46 H46 119.7

loop_
_geom_bond_atom_site_label_1
_geom_bond_atom_site_label_2
_geom_bond_distance
Cu1 N2 1.941(2)
Cu1 N1 1.976(2)
Cu1 S1 2.2088(8)
Cl1 C7 1.738(3)
Cl2 C11 1.732(3)
Cl3 C13 1.731(3)
Cl4 C17 1.737(3)
S1 C18 1.870(3)
S1 S2 2.0601(9)
S2 C28 1.881(3)
F1 C4 1.319(6)
F2 C4 1.329(6)
F3 C4 1.337(7)
F1B C4 1.357(6)
F2B C4 1.322(6)
F3B C4 1.333(5)
F1C C4 1.324(7)
F2C C4 1.341(6)
F3C C4 1.314(6)
F4 C5 1.340(4)
F5 C5 1.334(4)
F6 C5 1.347(4)
N1 C1 1.310(4)
N1 C6 1.413(4)
N2 C3 1.328(4)
N2 C12 1.415(4)
C1 C2 1.400(4)
C1 C4 1.538(4)
C2 C3 1.388(4)
C2 H2 0.9500
C3 C5 1.528(4)
C6 C7 1.387(4)
C6 C11 1.397(4)
C7 C8 1.376(4)
C8 C9 1.384(4)
C8 H8 0.9500
C9 C10 1.384(5)
C9 H9 0.9500
C10 C11 1.377(4)
C10 H10 0.9500
C12 C17 1.385(4)
C12 C13 1.406(4)
C13 C14 1.381(4)
C14 C15 1.381(5)
C14 H14 0.9500
C15 C16 1.375(5)
C15 H15 0.9500
C16 C17 1.392(4)
C16 H16 0.9500
C18 C21 1.513(4)
C18 C19 1.530(4)
C18 C20 1.536(4)
C19 C22 1.537(4)
C19 H19A 0.9900
C19 H19B 0.9900
C20 C24 1.545(4)
C20 H20A 0.9900
C20 H20B 0.9900
C21 C26 1.541(4)
C21 H21A 0.9900
C21 H21B 0.9900
C22 C23 1.531(4)
C22 C27 1.539(5)
C22 H22 1.0000
C23 C24 1.522(4)
C23 H23A 0.9900
C23 H23B 0.9900
C24 C25 1.530(4)
C24 H24 1.0000
C25 C26 1.518(5)
C25 H25A 0.9900
C25 H25B 0.9900
C26 C27 1.517(5)
C26 H26 1.0000
C27 H27A 0.9900
C27 H27B 0.9900
C28 C35 1.526(4)
C28 C29 1.537(4)
C28 C41 1.543(4)
C29 C34 1.383(4)
C29 C30 1.403(4)
C30 C31 1.382(4)
C30 H30 0.9500
C31 C32 1.384(5)
C31 H31 0.9500
C32 C33 1.382(4)
C32 H32 0.9500
C33 C34 1.385(4)
C33 H33 0.9500
C34 H34 0.9500
C35 C36 1.392(4)
C35 C40 1.401(4)
C36 C37 1.393(5)
C36 H36 0.9500
C37 C38 1.372(5)
C37 H37 0.9500
C38 C39 1.387(5)
C38 H38 0.9500
C39 C40 1.379(4)
C39 H39 0.9500
C40 H40 0.9500
C41 C42 1.392(4)
C41 C46 1.399(4)
C42 C43 1.387(4)
C42 H42 0.9500
C43 C44 1.374(5)
C43 H43 0.9500
C44 C45 1.380(5)
C44 H44 0.9500
C45 C46 1.392(4)
C45 H45 0.9500
C46 H46 0.9500
